data_9011739
loop_
_publ_author_name
'Kato, T.'

_publ_section_title
;
 The crystal structures of goyazite and woodhousite
;
_journal_name_full 'Neues Jahrbuch fur Mineralogie, Monatshefte'
_journal_page_first 241
_journal_page_last 247
_journal_volume 1971
_journal_year 1971
_chemical_compound_source 'Palermo mine, North Groton, New Hampshire, USA'
_chemical_formula_sum 'Al3 H16.98 O14 P2 Sr'
_chemical_name_mineral Goyazite
_space_group_IT_number 166
_symmetry_space_group_name_Hall '-R 3 2"'
_symmetry_space_group_name_H-M 'R -3 m :H'
_cell_angle_alpha 90
_cell_angle_beta 90
_cell_angle_gamma 120
_cell_formula_units_Z 3
_cell_length_a 7.021
_cell_length_b 7.021
_cell_length_c 16.505
_cell_volume 704.602
_database_code_amcsd 0014742
_exptl_crystal_density_diffrn 3.334
_cod_original_sg_symbol_H-M 'R -3 m'
_cod_original_formula_sum 'Sr Al3 P2 O14 H16.98'
_cod_database_code 9011739

loop_
_space_group_symop_operation_xyz
x,y,z
2/3+x,1/3+y,1/3+z
1/3+x,2/3+y,2/3+z
x,x-y,z
2/3+x,1/3+x-y,1/3+z
1/3+x,2/3+x-y,2/3+z
y,x,-z
2/3+y,1/3+x,1/3-z
1/3+y,2/3+x,2/3-z
-x+y,y,z
2/3-x+y,1/3+y,1/3+z
1/3-x+y,2/3+y,2/3+z
-x,-x+y,-z
2/3-x,1/3-x+y,1/3-z
1/3-x,2/3-x+y,2/3-z
-y,-x,z
2/3-y,1/3-x,1/3+z
1/3-y,2/3-x,2/3+z
x-y,-y,-z
2/3+x-y,1/3-y,1/3-z
1/3+x-y,2/3-y,2/3-z
y,-x+y,-z
2/3+y,1/3-x+y,1/3-z
1/3+y,2/3-x+y,2/3-z
-x+y,-x,z
2/3-x+y,1/3-x,1/3+z
1/3-x+y,2/3-x,2/3+z
-x,-y,-z
2/3-x,1/3-y,1/3-z
1/3-x,2/3-y,2/3-z
-y,x-y,z
2/3-y,1/3+x-y,1/3+z
1/3-y,2/3+x-y,2/3+z
x-y,x,-z
2/3+x-y,1/3+x,1/3-z
1/3+x-y,2/3+x,2/3-z

loop_
_atom_site_label
_atom_site_fract_x
_atom_site_fract_y
_atom_site_fract_z
_atom_site_occupancy
_atom_site_U_iso_or_equiv
_atom_site_type_symbol
_atom_site_attached_hydrogens
Sr 0.00000 0.00000 0.00000 1.00000 0.00709 Sr 0
Al 0.16667 -0.16667 -0.16667 1.00000 0.00709 Al 0
P 0.00000 0.00000 0.30830 1.00000 0.00773 P 0
O1 0.00000 0.00000 0.40170 1.00000 0.02166 O 0
O2 0.21580 -0.21580 -0.05660 1.00000 0.01760 O 0
O-H 0.12620 -0.12620 0.13660 0.83000 0.01469 O 1
Wat 0.12620 -0.12620 0.13660 0.17000 0.01469 O 2

loop_
_cod_changelog_entry_id
_cod_changelog_entry_author
_cod_changelog_entry_date
_cod_changelog_entry_text
1
;cod-tools version 3.8.0
Id: cif_guess_AMCSD_atom_types 9581 2023-05-17 12:35:41Z saulius
;
2023-05-18T11:41:38+03:00
;Derived atom types and hydrogen counts
from atom names that follow the AMCSD naming convention
(Wat == water, O-H == hydroxyl).
;

loop_
_cod_related_entry_id
_cod_related_entry_database
_cod_related_entry_code
1 AMCSD 0014742
